data_7710054
loop_
_publ_author_name
'Viau, Lydie'
'Knorr, Michael'
'Knauer, Lena'
'Brieger, Lukas'
'Strohman, Carsten'

_publ_section_title
;
 2,2&#x2019;-Ethylenebis(1,3-dithiane) as polydentate m2-, m4- and
 m5-assembling ligand for the construction of sulphur-rich Cu(I), Hg(II)
 and heterometallic Cu(I)/Hg(II) coordination polymers featuring uncommon
 network architectures
;
_journal_name_full 'Dalton Transactions'
_journal_paper_doi 10.1039/D2DT00800A
_journal_year 2022
_chemical_formula_moiety 'C10 H18 Hg I2 S4'
_chemical_formula_sum 'C10 H18 Hg I2 S4'
_chemical_formula_weight 720.87
_space_group_crystal_system triclinic
_space_group_IT_number 2
_space_group_name_Hall '-P 1'
_space_group_name_H-M_alt 'P -1'
_atom_sites_solution_hydrogens geom
_atom_sites_solution_primary dual
_audit_creation_date 2022-03-28
_audit_creation_method
;
Olex2 1.5-alpha
(compiled 2022.03.08 svn.r54f81f84 for OlexSys, GUI svn.r6487)
;
_audit_update_record
;
2022-03-29 deposited with the CCDC.	2022-04-18 downloaded from the CCDC.
;
_cell_angle_alpha 68.8700(10)
_cell_angle_beta 79.6750(10)
_cell_angle_gamma 86.6570(10)
_cell_formula_units_Z 2
_cell_length_a 9.3903(3)
_cell_length_b 9.8817(3)
_cell_length_c 10.0545(3)
_cell_measurement_reflns_used 9983
_cell_measurement_temperature 100.0
_cell_measurement_theta_max 30.57
_cell_measurement_theta_min 2.20
_cell_volume 856.14(5)
_computing_cell_refinement 'SAINT V8.38A (Bruker, 2018)'
_computing_data_collection 'APEX4 v2021.10-0 (Bruker, 2021)'
_computing_data_reduction 'SAINT V8.38A (Bruker, 2018)'
_computing_molecular_graphics 'Olex2 1.5-alpha (Dolomanov et al., 2009)'
_computing_publication_material 'Olex2 1.5-alpha (Dolomanov et al., 2009)'
_computing_structure_refinement 'XL  (Sheldrick, 2008)'
_computing_structure_solution 'XT  (Sheldrick, 2015)'
_diffrn_ambient_temperature 100.0
_diffrn_detector 'Bruker D8 VENTURE area detector'
_diffrn_detector_area_resol_mean 10.4167
_diffrn_detector_type 'CMOS PHOTON100 area detector'
_diffrn_measured_fraction_theta_full 0.996
_diffrn_measured_fraction_theta_max 0.996
_diffrn_measurement_device 'four-circle diffractometer'
_diffrn_measurement_device_type 'Bruker D8 Venture'
_diffrn_measurement_method '\w and \f scans'
_diffrn_radiation_monochromator 'HELIOS mirror optics'
_diffrn_radiation_probe x-ray
_diffrn_radiation_type MoK\a
_diffrn_radiation_wavelength 0.71073
_diffrn_reflns_av_R_equivalents 0.0289
_diffrn_reflns_av_unetI/netI 0.0335
_diffrn_reflns_Laue_measured_fraction_full 0.996
_diffrn_reflns_Laue_measured_fraction_max 0.996
_diffrn_reflns_limit_h_max 13
_diffrn_reflns_limit_h_min -13
_diffrn_reflns_limit_k_max 13
_diffrn_reflns_limit_k_min -14
_diffrn_reflns_limit_l_max 13
_diffrn_reflns_limit_l_min -14
_diffrn_reflns_number 14810
_diffrn_reflns_point_group_measured_fraction_full 0.996
_diffrn_reflns_point_group_measured_fraction_max 0.996
_diffrn_reflns_theta_full 25.242
_diffrn_reflns_theta_max 30.578
_diffrn_reflns_theta_min 2.204
_diffrn_source 'microfocus sealed X-ray tube'
_diffrn_source_current 1.0
_diffrn_source_power 0.05
_diffrn_source_type 'Incoatec I\ms'
_diffrn_source_voltage 50.0
_diffrn_standards_number 0
_exptl_absorpt_coefficient_mu 13.062
_exptl_absorpt_correction_T_max 0.5644
_exptl_absorpt_correction_T_min 0.2322
_exptl_absorpt_correction_type multi-scan
_exptl_absorpt_process_details
;
SADABS-2016/2 (Bruker,2016/2) was used for absorption correction.
wR2(int) was 0.1155 before and 0.0480 after correction.
The Ratio of minimum to maximum transmission is 0.4114.
The \l/2 correction factor is Not present.
;
_exptl_crystal_colour colourless
_exptl_crystal_colour_primary colourless
_exptl_crystal_density_diffrn 2.796
_exptl_crystal_description block
_exptl_crystal_F_000 656
_exptl_crystal_size_max 0.459
_exptl_crystal_size_mid 0.254
_exptl_crystal_size_min 0.174
_refine_diff_density_max 3.109
_refine_diff_density_min -2.459
_refine_diff_density_rms 0.255
_refine_ls_extinction_coef 0.0081(3)
_refine_ls_extinction_expression Fc^*^=kFc[1+0.001xFc^2^\l^3^/sin(2\q)]^-1/4^
_refine_ls_extinction_method 'SHELXL-2018/3 (Sheldrick 2018)'
_refine_ls_goodness_of_fit_ref 1.190
_refine_ls_hydrogen_treatment constr
_refine_ls_matrix_type full
_refine_ls_number_parameters 155
_refine_ls_number_reflns 5243
_refine_ls_number_restraints 0
_refine_ls_restrained_S_all 1.190
_refine_ls_R_factor_all 0.0244
_refine_ls_R_factor_gt 0.0242
_refine_ls_shift/su_max 0.002
_refine_ls_shift/su_mean 0.000
_refine_ls_structure_factor_coef Fsqd
_refine_ls_weighting_details 'w=1/[\s^2^(Fo^2^)+(0.0227P)^2^+1.3255P] where P=(Fo^2^+2Fc^2^)/3'
_refine_ls_weighting_scheme calc
_refine_ls_wR_factor_gt 0.0590
_refine_ls_wR_factor_ref 0.0591
_reflns_Friedel_coverage 0.000
_reflns_number_gt 5216
_reflns_number_total 5243
_reflns_threshold_expression 'I > 2\s(I)'
_cod_data_source_file d2dt00800a2.cif
_cod_data_source_block b1809_0m
_cod_database_code 7710054
_shelx_shelxl_version_number 2018/3
_shelx_space_group_comment
;
The symmetry employed for this shelxl refinement is uniquely defined
by the following loop, which should always be used as a source of
symmetry information in preference to the above space-group names.
They are only intended as comments.
;
_shelx_estimated_absorpt_t_max 0.210
_shelx_estimated_absorpt_t_min 0.065
_olex2_refinement_description
;
1. Fixed Uiso
 At 1.2 times of:
  All C(H) groups, All C(H,H) groups
2.a Ternary CH refined with riding coordinates:
 C1(H1), C6(H6)
2.b Secondary CH2 refined with riding coordinates:
 C2(H2A,H2B), C3(H3A,H3B), C4(H4A,H4B), C5(H5A,H5B), C7(H7A,H7B), C8(H8A,H8B),
 C9(H9A,H9B), C10(H10A,H10B)
;
_olex2_submission_special_instructions 'No special instructions were received'

loop_
_space_group_symop_operation_xyz
'x, y, z'
'-x, -y, -z'

loop_
_atom_site_label
_atom_site_type_symbol
_atom_site_fract_x
_atom_site_fract_y
_atom_site_fract_z
_atom_site_U_iso_or_equiv
_atom_site_adp_type
_atom_site_occupancy
_atom_site_site_symmetry_order
_atom_site_calc_flag
_atom_site_refinement_flags_posn
_atom_site_refinement_flags_adp
_atom_site_refinement_flags_occupancy
_atom_site_disorder_assembly
_atom_site_disorder_group
Hg1 Hg 0.61041(2) 0.22828(2) 0.70470(2) 0.01043(5) Uani 1 1 d . . . . .
I1 I 0.65171(2) 0.44712(2) 0.79421(2) 0.01161(6) Uani 1 1 d . . . . .
I2 I 0.34672(2) 0.17198(2) 0.65921(2) 0.01318(6) Uani 1 1 d . . . . .
S1 S 0.66396(8) -0.01295(8) 0.91943(8) 0.00866(13) Uani 1 1 d . . . . .
S2 S 0.94972(8) -0.03671(9) 0.73554(8) 0.01171(14) Uani 1 1 d . . . . .
S3 S 0.79109(8) 0.25229(8) 0.46313(8) 0.00805(13) Uani 1 1 d . . . . .
S4 S 0.93932(8) 0.50910(9) 0.22099(8) 0.01029(14) Uani 1 1 d . . . . .
C1 C 0.8555(3) -0.0591(3) 0.9152(3) 0.0085(5) Uani 1 1 d . . . . .
H1 H 0.862458 -0.163305 0.977752 0.010 Uiso 1 1 calc R U . . .
C2 C 0.9277(3) 0.0328(4) 0.9788(3) 0.0101(5) Uani 1 1 d . . . . .
H2A H 0.862358 0.039304 1.065173 0.012 Uiso 1 1 calc R U . . .
H2B H 0.944508 0.132247 0.906626 0.012 Uiso 1 1 calc R U . . .
C3 C 0.6064(4) -0.1467(4) 0.8549(4) 0.0118(5) Uani 1 1 d . . . . .
H3A H 0.622534 -0.244766 0.924125 0.014 Uiso 1 1 calc R U . . .
H3B H 0.501174 -0.136097 0.853435 0.014 Uiso 1 1 calc R U . . .
C4 C 0.6844(4) -0.1351(4) 0.7051(4) 0.0115(5) Uani 1 1 d . . . . .
H4A H 0.668310 -0.036936 0.636105 0.014 Uiso 1 1 calc R U . . .
H4B H 0.640592 -0.205903 0.675020 0.014 Uiso 1 1 calc R U . . .
C5 C 0.8469(4) -0.1620(4) 0.6940(4) 0.0149(6) Uani 1 1 d . . . . .
H5A H 0.886295 -0.157764 0.594418 0.018 Uiso 1 1 calc R U . . .
H5B H 0.862459 -0.261565 0.760462 0.018 Uiso 1 1 calc R U . . .
C6 C 0.8615(3) 0.4363(3) 0.4114(3) 0.0087(5) Uani 1 1 d . . . . .
H6 H 0.781695 0.500714 0.432985 0.010 Uiso 1 1 calc R U . . .
C7 C 0.9776(3) 0.4256(3) 0.5042(3) 0.0092(5) Uani 1 1 d . . . . .
H7A H 0.939758 0.366430 0.606075 0.011 Uiso 1 1 calc R U . . .
H7B H 1.063572 0.375978 0.470823 0.011 Uiso 1 1 calc R U . . .
C8 C 0.6608(4) 0.2794(4) 0.3429(3) 0.0125(6) Uani 1 1 d . . . . .
H8A H 0.615273 0.185022 0.361483 0.015 Uiso 1 1 calc R U . . .
H8B H 0.583642 0.344634 0.364942 0.015 Uiso 1 1 calc R U . . .
C9 C 0.7279(4) 0.3442(4) 0.1835(3) 0.0139(6) Uani 1 1 d . . . . .
H9A H 0.654500 0.344646 0.123920 0.017 Uiso 1 1 calc R U . . .
H9B H 0.808940 0.282196 0.162634 0.017 Uiso 1 1 calc R U . . .
C10 C 0.7841(4) 0.4987(4) 0.1407(3) 0.0134(6) Uani 1 1 d . . . . .
H10A H 0.705158 0.558245 0.170377 0.016 Uiso 1 1 calc R U . . .
H10B H 0.810912 0.540810 0.034063 0.016 Uiso 1 1 calc R U . . .

loop_
_atom_site_aniso_label
_atom_site_aniso_U_11
_atom_site_aniso_U_22
_atom_site_aniso_U_33
_atom_site_aniso_U_23
_atom_site_aniso_U_13
_atom_site_aniso_U_12
Hg1 0.01210(7) 0.01194(7) 0.00868(6) -0.00511(4) -0.00212(4) -0.00055(4)
I1 0.01332(10) 0.01240(10) 0.01179(9) -0.00732(7) -0.00268(7) 0.00052(7)
I2 0.00997(10) 0.01941(11) 0.00974(9) -0.00380(7) -0.00349(7) -0.00015(7)
S1 0.0072(3) 0.0132(3) 0.0065(3) -0.0042(2) -0.0025(2) 0.0015(2)
S2 0.0087(3) 0.0192(4) 0.0100(3) -0.0084(3) -0.0019(3) 0.0008(3)
S3 0.0096(3) 0.0090(3) 0.0066(3) -0.0036(2) -0.0027(2) 0.0007(2)
S4 0.0103(3) 0.0132(3) 0.0071(3) -0.0030(3) -0.0017(2) -0.0006(3)
C1 0.0073(12) 0.0112(13) 0.0074(12) -0.0031(10) -0.0033(10) 0.0017(10)
C2 0.0096(13) 0.0139(14) 0.0103(12) -0.0076(11) -0.0035(10) 0.0007(11)
C3 0.0112(13) 0.0124(13) 0.0123(13) -0.0044(11) -0.0030(11) -0.0016(11)
C4 0.0141(14) 0.0125(13) 0.0126(13) -0.0087(11) -0.0061(11) 0.0023(11)
C5 0.0138(14) 0.0198(16) 0.0164(14) -0.0130(13) -0.0039(12) 0.0049(12)
C6 0.0092(12) 0.0097(13) 0.0077(12) -0.0034(10) -0.0021(10) 0.0008(10)
C7 0.0081(12) 0.0116(13) 0.0100(12) -0.0053(10) -0.0036(10) -0.0003(10)
C8 0.0127(14) 0.0164(15) 0.0088(13) -0.0033(11) -0.0048(11) -0.0025(11)
C9 0.0170(15) 0.0179(15) 0.0082(13) -0.0048(11) -0.0047(11) -0.0029(12)
C10 0.0147(14) 0.0162(15) 0.0085(13) -0.0017(11) -0.0059(11) 0.0009(12)

loop_
_atom_type_symbol
_atom_type_description
_atom_type_scat_dispersion_real
_atom_type_scat_dispersion_imag
_atom_type_scat_source
C C 0.0033 0.0016 'International Tables Vol C Tables 4.2.6.8 and 6.1.1.4'
H H 0.0000 0.0000 'International Tables Vol C Tables 4.2.6.8 and 6.1.1.4'
Hg Hg -2.3894 9.2266 'International Tables Vol C Tables 4.2.6.8 and 6.1.1.4'
I I -0.4742 1.8119 'International Tables Vol C Tables 4.2.6.8 and 6.1.1.4'
S S 0.1246 0.1234 'International Tables Vol C Tables 4.2.6.8 and 6.1.1.4'

loop_
_geom_angle_atom_site_label_1
_geom_angle_atom_site_label_2
_geom_angle_atom_site_label_3
_geom_angle
_geom_angle_site_symmetry_1
_geom_angle_site_symmetry_3
_geom_angle_publ_flag
I1 Hg1 I2 121.843(8) . . ?
S1 Hg1 I1 105.027(17) . . ?
S1 Hg1 I2 102.866(17) . . ?
S3 Hg1 I1 110.603(17) . . ?
S3 Hg1 I2 105.525(17) . . ?
S3 Hg1 S1 110.53(2) . . ?
C1 S1 Hg1 114.34(10) . . ?
C3 S1 Hg1 99.23(11) . . ?
C3 S1 C1 99.45(14) . . ?
C1 S2 C5 100.00(15) . . ?
C6 S3 Hg1 101.01(10) . . ?
C8 S3 Hg1 99.12(11) . . ?
C8 S3 C6 101.89(15) . . ?
C6 S4 C10 100.46(15) . . ?
S1 C1 H1 108.0 . . ?
S2 C1 S1 112.69(16) . . ?
S2 C1 H1 108.0 . . ?
C2 C1 S1 109.6(2) . . ?
C2 C1 S2 110.3(2) . . ?
C2 C1 H1 108.0 . . ?
C1 C2 C2 111.2(3) . 2_757 ?
C1 C2 H2A 109.4 . . ?
C1 C2 H2B 109.4 . . ?
C2 C2 H2A 109.4 2_757 . ?
C2 C2 H2B 109.4 2_757 . ?
H2A C2 H2B 108.0 . . ?
S1 C3 H3A 108.7 . . ?
S1 C3 H3B 108.7 . . ?
H3A C3 H3B 107.6 . . ?
C4 C3 S1 114.0(2) . . ?
C4 C3 H3A 108.7 . . ?
C4 C3 H3B 108.7 . . ?
C3 C4 H4A 108.6 . . ?
C3 C4 H4B 108.6 . . ?
C3 C4 C5 114.6(3) . . ?
H4A C4 H4B 107.6 . . ?
C5 C4 H4A 108.6 . . ?
C5 C4 H4B 108.6 . . ?
S2 C5 H5A 108.4 . . ?
S2 C5 H5B 108.4 . . ?
C4 C5 S2 115.7(2) . . ?
C4 C5 H5A 108.4 . . ?
C4 C5 H5B 108.4 . . ?
H5A C5 H5B 107.4 . . ?
S3 C6 H6 109.6 . . ?
S4 C6 S3 111.37(16) . . ?
S4 C6 H6 109.6 . . ?
C7 C6 S3 106.5(2) . . ?
C7 C6 S4 110.2(2) . . ?
C7 C6 H6 109.6 . . ?
C6 C7 H7A 109.2 . . ?
C6 C7 H7B 109.2 . . ?
C7 C7 C6 111.9(3) 2_766 . ?
C7 C7 H7A 109.2 2_766 . ?
C7 C7 H7B 109.2 2_766 . ?
H7A C7 H7B 107.9 . . ?
S3 C8 H8A 109.0 . . ?
S3 C8 H8B 109.0 . . ?
H8A C8 H8B 107.8 . . ?
C9 C8 S3 113.1(2) . . ?
C9 C8 H8A 109.0 . . ?
C9 C8 H8B 109.0 . . ?
C8 C9 H9A 109.1 . . ?
C8 C9 H9B 109.1 . . ?
C8 C9 C10 112.6(3) . . ?
H9A C9 H9B 107.8 . . ?
C10 C9 H9A 109.1 . . ?
C10 C9 H9B 109.1 . . ?
S4 C10 H10A 108.9 . . ?
S4 C10 H10B 108.9 . . ?
C9 C10 S4 113.5(2) . . ?
C9 C10 H10A 108.9 . . ?
C9 C10 H10B 108.9 . . ?
H10A C10 H10B 107.7 . . ?

loop_
_geom_bond_atom_site_label_1
_geom_bond_atom_site_label_2
_geom_bond_distance
_geom_bond_site_symmetry_2
_geom_bond_publ_flag
Hg1 I1 2.6950(2) . ?
Hg1 I2 2.7203(2) . ?
Hg1 S1 2.6712(8) . ?
Hg1 S3 2.6436(7) . ?
S1 C1 1.826(3) . ?
S1 C3 1.813(3) . ?
S2 C1 1.805(3) . ?
S2 C5 1.815(3) . ?
S3 C6 1.830(3) . ?
S3 C8 1.813(3) . ?
S4 C6 1.812(3) . ?
S4 C10 1.813(3) . ?
C1 H1 1.0000 . ?
C1 C2 1.529(4) . ?
C2 C2 1.534(6) 2_757 ?
C2 H2A 0.9900 . ?
C2 H2B 0.9900 . ?
C3 H3A 0.9900 . ?
C3 H3B 0.9900 . ?
C3 C4 1.520(5) . ?
C4 H4A 0.9900 . ?
C4 H4B 0.9900 . ?
C4 C5 1.525(5) . ?
C5 H5A 0.9900 . ?
C5 H5B 0.9900 . ?
C6 H6 1.0000 . ?
C6 C7 1.533(4) . ?
C7 C7 1.522(6) 2_766 ?
C7 H7A 0.9900 . ?
C7 H7B 0.9900 . ?
C8 H8A 0.9900 . ?
C8 H8B 0.9900 . ?
C8 C9 1.523(5) . ?
C9 H9A 0.9900 . ?
C9 H9B 0.9900 . ?
C9 C10 1.528(5) . ?
C10 H10A 0.9900 . ?
C10 H10B 0.9900 . ?

loop_
_geom_torsion_atom_site_label_1
_geom_torsion_atom_site_label_2
_geom_torsion_atom_site_label_3
_geom_torsion_atom_site_label_4
_geom_torsion
_geom_torsion_site_symmetry_1
_geom_torsion_site_symmetry_2
_geom_torsion_site_symmetry_3
_geom_torsion_site_symmetry_4
_geom_torsion_publ_flag
Hg1 S1 C1 S2 -43.05(19) . . . . ?
Hg1 S1 C1 C2 80.2(2) . . . . ?
Hg1 S1 C3 C4 57.0(2) . . . . ?
Hg1 S3 C6 S4 -159.98(13) . . . . ?
Hg1 S3 C6 C7 79.8(2) . . . . ?
Hg1 S3 C8 C9 161.9(2) . . . . ?
S1 C1 C2 C2 162.2(3) . . . 2_757 ?
S1 C3 C4 C5 63.3(3) . . . . ?
S2 C1 C2 C2 -73.1(4) . . . 2_757 ?
S3 C6 C7 C7 -167.7(3) . . . 2_766 ?
S3 C8 C9 C10 -65.9(3) . . . . ?
S4 C6 C7 C7 71.3(4) . . . 2_766 ?
C1 S1 C3 C4 -59.7(3) . . . . ?
C1 S2 C5 C4 56.2(3) . . . . ?
C3 S1 C1 S2 61.65(19) . . . . ?
C3 S1 C1 C2 -175.1(2) . . . . ?
C3 C4 C5 S2 -61.5(4) . . . . ?
C5 S2 C1 S1 -59.7(2) . . . . ?
C5 S2 C1 C2 177.5(2) . . . . ?
C6 S3 C8 C9 58.5(3) . . . . ?
C6 S4 C10 C9 -61.5(3) . . . . ?
C8 S3 C6 S4 -58.10(19) . . . . ?
C8 S3 C6 C7 -178.3(2) . . . . ?
C8 C9 C10 S4 68.0(3) . . . . ?
C10 S4 C6 S3 58.71(19) . . . . ?
C10 S4 C6 C7 176.7(2) . . . . ?
